data_2101317
loop_
_publ_author_name
'Marsh, R. E.'
'Bernal, I.'

_publ_section_title
;
 More space-group changes
;
_journal_issue 3
_journal_name_full 'Acta Crystallographica Section B'
_journal_page_first 300
_journal_page_last 307
_journal_paper_doi 10.1107/S0108768194011857
_journal_volume 51
_journal_year 1995
_chemical_formula_sum 'Cs6 O36 W11'
_symmetry_cell_setting hexagonal
_symmetry_space_group_name_Hall '-P 3* 2n'
_symmetry_space_group_name_H-M 'R -3 cr {rhombohedral axes}'
_cell_angle_alpha 90
_cell_angle_beta 90
_cell_angle_gamma 90
_cell_formula_units_Z 2
_cell_length_a 37.097
_cell_length_b 37.097
_cell_length_c 37.097
_cell_volume 51052.424
_diffrn_radiation_type Mo
_diffrn_radiation_wavelength 0.71073
_cod_data_source_file cr0484.cif
_cod_data_source_block cr0484ka
_cod_database_code 2101317

loop_
_atom_site_label
_atom_site_fract_x
_atom_site_fract_y
_atom_site_fract_z
_atom_site_U_iso_or_equiv
W(1) .5306(2) .0 .75 .0109(3)
W(2) .0 .0 .44461(2) .0109(3)
W(3) .4865(2) .4805(2) .138380(10) .0127(2)
Cs(1) .0 .0 .34300(3) .0302(6)
Cs(2) .0 .0 .38338(3) .0319(5)
Cs(3) .0 .0 .77106(3) .0269(5)
O(1) .201(4) .422(3) .09918(14) 1.2(3)*
O(2) .110(4) .247(3) .02735(15) 1.6(3)*
O(3) .463(4) .914(3) .11939(14) 1.3(3)*
O(4) .543(4) .062(3) .15346(15) 1.7(3)*
O(5) .465(4) .913(2) .07949(12) 0.7(2)*
O(6) .422(3) .197(4) .13361(13) 0.9(3)*
